data_4108785
loop_
_publ_author_name
'Yasuhiro Funahashi'
'Tomohide Nishikawa'
'Yuko Wasada-Tsutsui'
'Yuji Kajita'
'Syuhei Yamaguchi'
'Hidekazu Arii'
'Tomohiro Ozawa'
'Koichiro Jitsukawa'
'Takehiko Tosha'
'Shun Hirota'
'Teizo Kitagawa'
'Hideki Masuda'

_publ_contact_author_address
; Department of Applied Chemistry
Graduate School of Engineering
Nagoya Institute of Technology
Gokiso-cho, Showa-ku
Nagoya 466-8555
Japan
;
_publ_contact_author_email funahashi.yasuhiro@nitech.ac.jp
_publ_contact_author_fax +81-52-735-5209
_publ_contact_author_name 'Dr. Yasuhiro Funahashi'
_publ_contact_author_phone +81-52-735-5259
_publ_section_title
;
 Formation of a Bridged Butterfly-Type \m-\h2:\h2-Peroxo Dicopper Core
 Structure with a Carboxylate Group
;
_journal_name_full 'Journal of the American Chemical Society'
_journal_page_first 16444
_journal_page_last 16445
_journal_paper_doi 10.1021/ja804201z
_journal_volume 130
_journal_year 2008
_chemical_absolute_configuration rmad
_chemical_formula_moiety 'C37 H57 Cu2 F6 N4 O4 Sb'
_chemical_formula_sum 'C37 H57 Cu2 F6 N4 O4 Sb'
_chemical_formula_weight 984.71
_space_group_IT_number 19
_symmetry_cell_setting orthorhombic
_symmetry_Int_Tables_number 19
_symmetry_space_group_name_Hall 'P 2ac 2ab'
_symmetry_space_group_name_H-M 'P 21 21 21'
_audit_creation_date '22 February 2008'
_audit_creation_method 'CrystalStructure 3.8'
_cell_angle_alpha 90.0000
_cell_angle_beta 90.0000
_cell_angle_gamma 90.0000
_cell_formula_units_Z 4
_cell_length_a 15.801(9)
_cell_length_b 15.752(9)
_cell_length_c 18.259(10)
_cell_measurement_reflns_used 346
_cell_measurement_temperature 173(1)
_cell_measurement_theta_max 27.5
_cell_measurement_theta_min 3.1
_cell_volume 4545(4)
_computing_cell_refinement CrystalClear
_computing_data_collection 'CrystalClear (Rigaku, 1999)'
_computing_data_reduction
;
    CrystalStructure 3.8.0 (Rigaku/MSC & Rigaku, 2006)
;
_computing_molecular_graphics Ortep3
_computing_publication_material 'CrystalStructure 3.8'
_computing_structure_refinement CRYSTALS
_computing_structure_solution 'SIR92 (Altomare et al., 1994)'
_diffrn_ambient_temperature 173(1)
_diffrn_detector 'CCD area detector'
_diffrn_detector_area_resol_mean 7.31
_diffrn_measured_fraction_theta_full 0.997
_diffrn_measured_fraction_theta_max 0.997
_diffrn_measurement_device_type 'Rigaku Mercury'
_diffrn_measurement_method \w
_diffrn_radiation_monochromator graphite
_diffrn_radiation_source 'Rigaku rotating anode generator'
_diffrn_radiation_type 'Mo K\a'
_diffrn_radiation_wavelength 0.71070
_diffrn_reflns_av_R_equivalents 0.114
_diffrn_reflns_limit_h_max 20
_diffrn_reflns_limit_h_min -20
_diffrn_reflns_limit_k_max 20
_diffrn_reflns_limit_k_min -19
_diffrn_reflns_limit_l_max 23
_diffrn_reflns_limit_l_min -23
_diffrn_reflns_number 44632
_diffrn_reflns_theta_full 27.48
_diffrn_reflns_theta_max 27.48
_exptl_absorpt_coefficient_mu 1.580
_exptl_absorpt_correction_T_max 0.729
_exptl_absorpt_correction_T_min 0.590
_exptl_absorpt_correction_type numerical
_exptl_absorpt_process_details
;
    Higashi, T. (1999). Program for Absorption Correction.
    Rigaku Corporation, Tokyo, Japan.
;
_exptl_crystal_colour 'dark blue'
_exptl_crystal_density_diffrn 1.439
_exptl_crystal_description prism
_exptl_crystal_F_000 2008.00
_exptl_crystal_size_max 0.20
_exptl_crystal_size_mid 0.20
_exptl_crystal_size_min 0.20
_refine_diff_density_max 2.45
_refine_diff_density_min -1.39
_refine_ls_abs_structure_details
;
    Flack, H. D. (1983), Acta Cryst. A39, 876-881.  4666 Friedel Pairs
;
_refine_ls_abs_structure_Flack 0.02(5)
_refine_ls_extinction_method none
_refine_ls_goodness_of_fit_ref 1.002
_refine_ls_hydrogen_treatment refall
_refine_ls_number_parameters 545
_refine_ls_number_reflns 5788
_refine_ls_R_factor_gt 0.0744
_refine_ls_shift/su_max 0.0000
_refine_ls_structure_factor_coef F
_refine_ls_weighting_details
;
    w = 1/[0.0025Fo^2^ + 1.0000\s(Fo^2^)]
;
_refine_ls_weighting_scheme calc
_refine_ls_wR_factor_ref 0.1098
_reflns_number_gt 3713
_reflns_number_total 10392
_reflns_threshold_expression F^2^>2.0\s(F^2^)
_cod_data_source_file ja804201z_si_001.cif
_cod_data_source_block Cu2aSp2O2BzSbF6
_cod_database_code 4108785

loop_
_symmetry_equiv_pos_site_id
_symmetry_equiv_pos_as_xyz
1 +X,+Y,+Z
2 1/2+X,1/2-Y,-Z
3 -X,1/2+Y,1/2-Z
4 1/2-X,-Y,1/2+Z

loop_
_atom_site_label
_atom_site_type_symbol
_atom_site_fract_x
_atom_site_fract_y
_atom_site_fract_z
_atom_site_U_iso_or_equiv
_atom_site_adp_type
_atom_site_occupancy
_atom_site_symmetry_multiplicity
_atom_site_calc_flag
_atom_site_refinement_flags
Sb(1) Sb 0.84779(9) 0.41214(8) 0.20435(8) 0.0564(3) Uani 1.00 1 d .
Cu(1) Cu 0.44777(13) 0.45849(13) 0.03408(10) 0.0413(5) Uani 1.00 1 d .
Cu(2) Cu 0.27890(13) 0.53825(12) 0.11084(10) 0.0409(5) Uani 1.00 1 d .
F(1) F 0.9167(12) 0.3258(8) 0.2343(18) 0.231(11) Uani 1.00 1 d .
F(2) F 0.9123(9) 0.4904(7) 0.2509(7) 0.104(4) Uani 1.00 1 d .
F(3) F 0.7736(10) 0.4971(8) 0.1876(10) 0.143(6) Uani 1.00 1 d .
F(4) F 0.7785(9) 0.3330(7) 0.1599(7) 0.097(4) Uani 1.00 1 d .
F(5) F 0.7900(11) 0.3936(11) 0.2905(7) 0.145(6) Uani 1.00 1 d .
F(6) F 0.9048(16) 0.4283(14) 0.1241(9) 0.218(10) Uani 1.00 1 d .
O(1) O 0.3410(7) 0.4376(5) 0.0875(5) 0.043(3) Uani 1.00 1 d .
O(2) O 0.3988(7) 0.5036(6) 0.1190(6) 0.050(3) Uani 1.00 1 d .
O(3) O 0.3876(7) 0.5312(7) -0.0489(6) 0.054(3) Uani 1.00 1 d .
O(4) O 0.3033(8) 0.6105(7) 0.0158(6) 0.057(4) Uani 1.00 1 d .
N(1) N 0.4802(8) 0.3672(7) -0.0351(7) 0.042(3) Uani 1.00 1 d .
N(2) N 0.5681(9) 0.4864(8) 0.0514(7) 0.045(4) Uani 1.00 1 d .
N(3) N 0.2501(9) 0.6386(8) 0.1716(7) 0.045(4) Uani 1.00 1 d .
N(4) N 0.1597(8) 0.4967(7) 0.1176(6) 0.041(3) Uani 1.00 1 d .
C(1) C 0.4034(12) 0.3288(10) -0.0700(8) 0.045(5) Uani 1.00 1 d .
C(2) C 0.3496(13) 0.2818(11) -0.0209(11) 0.067(6) Uani 1.00 1 d .
C(3) C 0.3934(13) 0.2129(11) 0.0247(10) 0.060(6) Uani 1.00 1 d .
C(4) C 0.4716(12) 0.2570(11) 0.0623(10) 0.059(6) Uani 1.00 1 d .
C(5) C 0.5283(11) 0.2973(11) 0.0017(10) 0.054(5) Uani 1.00 1 d .
C(6) C 0.6102(12) 0.3314(13) 0.0357(12) 0.073(7) Uani 1.00 1 d .
C(7) C 0.6653(13) 0.3600(13) -0.0325(11) 0.074(7) Uani 1.00 1 d .
C(8) C 0.6196(11) 0.4347(12) -0.0672(10) 0.060(6) Uani 1.00 1 d .
C(9) C 0.5339(10) 0.4042(11) -0.0944(8) 0.049(5) Uani 1.00 1 d .
C(10) C 0.6158(12) 0.5075(13) -0.0154(11) 0.065(6) Uani 1.00 1 d .
C(11) C 0.5854(12) 0.5871(12) -0.0470(9) 0.059(5) Uani 1.00 1 d .
C(12) C 0.5892(12) 0.6630(10) 0.0058(10) 0.059(6) Uani 1.00 1 d .
C(13) C 0.5453(14) 0.6401(10) 0.0729(10) 0.062(6) Uani 1.00 1 d .
C(14) C 0.5800(12) 0.5576(10) 0.1024(10) 0.057(5) Uani 1.00 1 d .
C(15) C 0.6007(12) 0.4059(12) 0.0861(10) 0.064(6) Uani 1.00 1 d .
C(16) C 0.3195(11) 0.6983(11) 0.1808(11) 0.059(6) Uani 1.00 1 d .
C(17) C 0.3888(12) 0.6668(11) 0.2223(10) 0.057(6) Uani 1.00 1 d .
C(18) C 0.3664(13) 0.6322(13) 0.2902(11) 0.072(7) Uani 1.00 1 d .
C(19) C 0.2942(11) 0.5711(12) 0.2866(8) 0.059(6) Uani 1.00 1 d .
C(20) C 0.2221(11) 0.6155(10) 0.2461(8) 0.047(5) Uani 1.00 1 d .
C(21) C 0.1423(11) 0.5592(11) 0.2428(8) 0.054(5) Uani 1.00 1 d .
C(22) C 0.0727(11) 0.6150(10) 0.2144(11) 0.062(6) Uani 1.00 1 d .
C(23) C 0.0957(12) 0.6410(12) 0.1356(10) 0.059(6) Uani 1.00 1 d .
C(24) C 0.1777(10) 0.6851(9) 0.1323(10) 0.044(5) Uani 1.00 1 d .
C(25) C 0.0935(12) 0.5574(11) 0.0901(10) 0.055(5) Uani 1.00 1 d .
C(26) C 0.1031(13) 0.5732(12) 0.0105(9) 0.067(6) Uani 1.00 1 d .
C(27) C 0.0979(15) 0.4833(11) -0.0289(9) 0.068(6) Uani 1.00 1 d .
C(28) C 0.1609(12) 0.4267(10) -0.0025(8) 0.051(5) Uani 1.00 1 d .
C(29) C 0.1543(12) 0.4140(10) 0.0771(8) 0.050(4) Uani 1.00 1 d .
C(30) C 0.1468(11) 0.4799(9) 0.1973(8) 0.046(4) Uani 1.00 1 d .
C(31) C 0.3450(11) 0.5977(10) -0.0390(8) 0.043(4) Uani 1.00 1 d .
C(32) C 0.3527(13) 0.6686(10) -0.0938(8) 0.049(5) Uani 1.00 1 d .
C(33) C 0.3989(11) 0.6618(9) -0.1565(8) 0.042(4) Uani 1.00 1 d .
C(34) C 0.4013(13) 0.7258(12) -0.2068(10) 0.064(6) Uani 1.00 1 d .
C(35) C 0.3619(16) 0.8006(14) -0.1893(13) 0.085(8) Uani 1.00 1 d .
C(36) C 0.3208(17) 0.8079(13) -0.1284(13) 0.099(9) Uani 1.00 1 d .
C(37) C 0.3063(16) 0.7427(14) -0.0865(14) 0.109(9) Uani 1.00 1 d .
H(1) H 0.3709 0.3733 -0.0910 0.054 Uiso 1.00 1 c R
H(2) H 0.4218 0.2913 -0.1075 0.054 Uiso 1.00 1 c R
H(3) H 0.3245 0.3211 0.0121 0.081 Uiso 1.00 1 c R
H(4) H 0.3067 0.2554 -0.0492 0.081 Uiso 1.00 1 c R
H(5) H 0.3558 0.1913 0.0607 0.072 Uiso 1.00 1 c R
H(6) H 0.4118 0.1678 -0.0061 0.072 Uiso 1.00 1 c R
H(7) H 0.4524 0.2999 0.0948 0.071 Uiso 1.00 1 c R
H(8) H 0.5033 0.2160 0.0888 0.071 Uiso 1.00 1 c R
H(9) H 0.5420 0.2551 -0.0336 0.064 Uiso 1.00 1 c R
H(10) H 0.6384 0.2868 0.0607 0.087 Uiso 1.00 1 c R
H(11) H 0.7202 0.3767 -0.0169 0.089 Uiso 1.00 1 c R
H(12) H 0.6701 0.3147 -0.0666 0.089 Uiso 1.00 1 c R
H(13) H 0.6515 0.4521 -0.1087 0.072 Uiso 1.00 1 c R
H(14) H 0.5428 0.3621 -0.1309 0.059 Uiso 1.00 1 c R
H(15) H 0.5048 0.4511 -0.1153 0.059 Uiso 1.00 1 c R
H(16) H 0.6724 0.5178 -0.0002 0.078 Uiso 1.00 1 c R
H(17) H 0.6191 0.5999 -0.0886 0.071 Uiso 1.00 1 c R
H(18) H 0.5283 0.5794 -0.0617 0.071 Uiso 1.00 1 c R
H(19) H 0.6466 0.6763 0.0165 0.071 Uiso 1.00 1 c R
H(20) H 0.5626 0.7108 -0.0159 0.070 Uiso 1.00 1 c R
H(21) H 0.5532 0.6836 0.1082 0.075 Uiso 1.00 1 c R
H(22) H 0.4867 0.6337 0.0629 0.075 Uiso 1.00 1 c R
H(23) H 0.6388 0.5643 0.1114 0.069 Uiso 1.00 1 c R
H(24) H 0.5519 0.5447 0.1470 0.069 Uiso 1.00 1 c R
H(25) H 0.6546 0.4177 0.1068 0.077 Uiso 1.00 1 c R
H(26) H 0.5625 0.3902 0.1240 0.077 Uiso 1.00 1 c R
H(27) H 0.3398 0.7135 0.1336 0.071 Uiso 1.00 1 c R
H(28) H 0.2982 0.7474 0.2048 0.071 Uiso 1.00 1 c R
H(29) H 0.4162 0.6239 0.1944 0.069 Uiso 1.00 1 c R
H(30) H 0.4271 0.7123 0.2307 0.069 Uiso 1.00 1 c R
H(31) H 0.4142 0.6033 0.3095 0.086 Uiso 1.00 1 c R
H(32) H 0.3512 0.6774 0.3220 0.086 Uiso 1.00 1 c R
H(33) H 0.3107 0.5214 0.2609 0.070 Uiso 1.00 1 c R
H(34) H 0.2766 0.5562 0.3347 0.070 Uiso 1.00 1 c R
H(35) H 0.2084 0.6661 0.2717 0.057 Uiso 1.00 1 c R
H(36) H 0.1282 0.5432 0.2915 0.065 Uiso 1.00 1 c R
H(37) H 0.0206 0.5848 0.2145 0.074 Uiso 1.00 1 c R
H(38) H 0.0675 0.6641 0.2442 0.074 Uiso 1.00 1 c R
H(39) H 0.0531 0.6780 0.1176 0.071 Uiso 1.00 1 c R
H(40) H 0.1712 0.7394 0.1541 0.053 Uiso 1.00 1 c R
H(41) H 0.1928 0.6916 0.0822 0.053 Uiso 1.00 1 c R
H(42) H 0.0397 0.5317 0.0976 0.066 Uiso 1.00 1 c R
H(43) H 0.0589 0.6090 -0.0065 0.081 Uiso 1.00 1 c R
H(44) H 0.1562 0.5991 0.0008 0.081 Uiso 1.00 1 c R
H(45) H 0.0437 0.4592 -0.0201 0.082 Uiso 1.00 1 c R
H(46) H 0.1056 0.4910 -0.0801 0.082 Uiso 1.00 1 c R
H(47) H 0.1545 0.3735 -0.0263 0.061 Uiso 1.00 1 c R
H(48) H 0.2151 0.4495 -0.0135 0.061 Uiso 1.00 1 c R
H(49) H 0.1991 0.3782 0.0928 0.059 Uiso 1.00 1 c R
H(50) H 0.1016 0.3878 0.0879 0.059 Uiso 1.00 1 c R
H(51) H 0.0954 0.4494 0.2032 0.055 Uiso 1.00 1 c R
H(52) H 0.1927 0.4463 0.2145 0.055 Uiso 1.00 1 c R
H(53) H 0.4301 0.6113 -0.1655 0.050 Uiso 1.00 1 c R
H(54) H 0.4295 0.7188 -0.2524 0.076 Uiso 1.00 1 c R
H(55) H 0.3648 0.8473 -0.2221 0.102 Uiso 1.00 1 c R
H(56) H 0.3006 0.8622 -0.1140 0.119 Uiso 1.00 1 c R
H(57) H 0.2632 0.7460 -0.0503 0.131 Uiso 1.00 1 c R

loop_
_atom_site_aniso_label
_atom_site_aniso_U_11
_atom_site_aniso_U_22
_atom_site_aniso_U_33
_atom_site_aniso_U_12
_atom_site_aniso_U_13
_atom_site_aniso_U_23
Sb(1) 0.0501(7) 0.0454(6) 0.0738(8) -0.0021(6) -0.0093(7) 0.0025(6)
Cu(1) 0.0351(11) 0.0441(10) 0.0449(11) 0.0021(10) -0.0021(9) 0.0009(9)
Cu(2) 0.0404(12) 0.0390(10) 0.0433(11) 0.0017(10) 0.0045(9) -0.0024(9)
F(1) 0.108(15) 0.070(9) 0.51(4) 0.002(9) -0.12(2) 0.016(17)
F(2) 0.104(11) 0.077(7) 0.130(10) -0.057(7) -0.029(8) -0.011(7)
F(3) 0.126(14) 0.066(7) 0.236(18) 0.008(8) -0.077(14) 0.002(10)
F(4) 0.105(11) 0.065(7) 0.119(10) -0.023(7) -0.018(8) -0.027(7)
F(5) 0.171(16) 0.174(15) 0.090(9) -0.098(13) 0.030(11) -0.000(11)
F(6) 0.31(3) 0.22(2) 0.132(13) -0.12(2) 0.098(16) -0.089(15)
O(1) 0.038(6) 0.044(6) 0.047(6) 0.005(5) 0.002(5) -0.006(4)
O(2) 0.044(7) 0.047(6) 0.059(7) -0.002(5) -0.013(6) -0.009(6)
O(3) 0.060(8) 0.043(6) 0.058(7) 0.006(6) 0.004(6) -0.004(5)
O(4) 0.059(8) 0.054(7) 0.058(7) 0.013(6) 0.012(6) 0.009(6)
N(1) 0.046(8) 0.036(6) 0.045(7) 0.006(6) -0.014(7) 0.006(6)
N(2) 0.043(9) 0.049(8) 0.043(8) -0.003(6) -0.017(6) 0.013(6)
N(3) 0.048(9) 0.042(7) 0.045(8) -0.014(7) 0.004(6) -0.002(6)
N(4) 0.028(7) 0.046(6) 0.049(8) -0.004(6) 0.008(7) -0.002(6)
C(1) 0.063(12) 0.043(9) 0.029(8) 0.004(9) 0.004(8) -0.005(7)
C(2) 0.046(11) 0.059(11) 0.097(15) 0.020(11) -0.023(12) -0.033(10)
C(3) 0.074(14) 0.058(11) 0.049(11) -0.004(10) -0.013(10) -0.006(9)
C(4) 0.057(13) 0.051(10) 0.070(12) -0.001(10) -0.005(10) 0.001(9)
C(5) 0.037(11) 0.056(11) 0.068(12) 0.009(9) -0.015(9) 0.009(9)
C(6) 0.041(12) 0.083(14) 0.094(16) 0.005(11) -0.010(12) 0.008(13)
C(7) 0.041(12) 0.091(15) 0.091(15) 0.020(11) 0.009(12) 0.005(13)
C(8) 0.030(10) 0.081(14) 0.070(12) -0.001(9) 0.013(8) 0.011(10)
C(9) 0.051(11) 0.050(9) 0.047(9) -0.016(9) 0.002(8) -0.001(8)
C(10) 0.036(11) 0.073(12) 0.085(15) -0.017(10) 0.012(10) -0.027(12)
C(11) 0.048(11) 0.068(11) 0.061(11) -0.013(11) 0.008(9) 0.014(11)
C(12) 0.041(11) 0.046(10) 0.089(14) -0.014(9) -0.003(10) -0.006(10)
C(13) 0.070(15) 0.045(10) 0.071(13) -0.021(10) 0.020(11) -0.014(9)
C(14) 0.051(12) 0.056(11) 0.065(11) -0.010(9) -0.026(9) -0.019(9)
C(15) 0.051(12) 0.071(12) 0.071(13) -0.009(11) -0.017(10) -0.025(11)
C(16) 0.036(11) 0.055(11) 0.085(15) -0.001(9) 0.013(10) -0.024(9)
C(17) 0.048(12) 0.057(11) 0.068(13) -0.005(9) 0.003(10) -0.016(9)
C(18) 0.074(16) 0.085(13) 0.057(12) -0.008(12) -0.017(12) -0.008(11)
C(19) 0.065(13) 0.084(13) 0.026(8) 0.012(10) -0.011(8) -0.003(8)
C(20) 0.045(11) 0.051(10) 0.045(10) -0.008(9) -0.011(8) 0.006(7)
C(21) 0.048(11) 0.087(13) 0.028(8) 0.014(10) 0.001(7) 0.010(8)
C(22) 0.035(10) 0.054(10) 0.097(15) -0.005(8) 0.014(11) -0.013(10)
C(23) 0.035(11) 0.074(13) 0.069(13) 0.016(10) -0.004(9) 0.006(10)
C(24) 0.039(10) 0.032(8) 0.062(11) 0.000(7) -0.005(8) 0.000(7)
C(25) 0.041(11) 0.058(11) 0.066(12) 0.006(9) 0.001(9) 0.003(9)
C(26) 0.066(14) 0.084(14) 0.052(11) 0.028(12) -0.008(9) -0.014(10)
C(27) 0.104(18) 0.073(13) 0.027(9) -0.005(12) -0.005(10) -0.016(9)
C(28) 0.045(11) 0.052(10) 0.057(11) 0.012(9) -0.005(9) -0.013(8)
C(29) 0.039(9) 0.040(8) 0.069(11) 0.002(10) -0.002(9) -0.013(8)
C(30) 0.038(9) 0.048(9) 0.052(9) -0.016(8) 0.012(9) -0.008(8)
C(31) 0.042(9) 0.049(9) 0.039(9) -0.011(9) 0.001(9) 0.007(7)
C(32) 0.060(12) 0.048(9) 0.040(9) 0.005(10) 0.000(9) 0.000(7)
C(33) 0.055(11) 0.039(8) 0.031(8) 0.001(8) -0.003(8) 0.000(7)
C(34) 0.082(15) 0.068(12) 0.041(10) -0.006(11) 0.000(11) 0.004(10)
C(35) 0.091(19) 0.071(14) 0.093(18) -0.002(13) 0.030(15) 0.034(12)
C(36) 0.12(2) 0.068(14) 0.109(19) 0.056(14) 0.046(18) 0.044(14)
C(37) 0.11(2) 0.076(14) 0.14(2) 0.054(14) 0.086(17) 0.052(15)

loop_
_atom_type_symbol
_atom_type_description
_atom_type_scat_dispersion_real
_atom_type_scat_dispersion_imag
_atom_type_scat_source
C C 0.003 0.002
;
International Tables for Crystallography
(1992, Vol. C, Tables 4.2.6.8 and 6.1.1.4)
;
H H 0.000 0.000
;
International Tables for Crystallography
(1992, Vol. C, Table 6.1.1.4)
;
Cu Cu 0.320 1.265
;
International Tables for Crystallography
(1992, Vol. C, Tables 4.2.6.8 and 6.1.1.4)
;
F F 0.017 0.010
;
International Tables for Crystallography
(1992, Vol. C, Tables 4.2.6.8 and 6.1.1.4)
;
N N 0.006 0.003
;
International Tables for Crystallography
(1992, Vol. C, Tables 4.2.6.8 and 6.1.1.4)
;
O O 0.011 0.006
;
International Tables for Crystallography
(1992, Vol. C, Tables 4.2.6.8 and 6.1.1.4)
;
Sb Sb -0.587 1.546
;
International Tables for Crystallography
(1992, Vol. C, Tables 4.2.6.8 and 6.1.1.4)
;

loop_
_geom_angle_atom_site_label_1
_geom_angle_atom_site_label_2
_geom_angle_atom_site_label_3
_geom_angle
_geom_angle_publ_flag
F(1) Sb(1) F(2) 91.7(7) yes
F(1) Sb(1) F(3) 172.0(11) yes
F(1) Sb(1) F(4) 89.0(7) yes
F(1) Sb(1) F(5) 85.6(10) yes
F(1) Sb(1) F(6) 93.0(12) yes
F(2) Sb(1) F(3) 86.6(6) yes
F(2) Sb(1) F(4) 177.5(6) yes
F(2) Sb(1) F(5) 89.2(6) yes
F(2) Sb(1) F(6) 90.3(8) yes
F(3) Sb(1) F(4) 92.3(6) yes
F(3) Sb(1) F(5) 86.6(8) yes
F(3) Sb(1) F(6) 94.9(9) yes
F(4) Sb(1) F(5) 88.6(6) yes
F(4) Sb(1) F(6) 92.0(8) yes
F(5) Sb(1) F(6) 178.4(9) yes
O(1) Cu(1) O(2) 45.7(4) yes
O(1) Cu(1) O(3) 93.4(4) yes
O(1) Cu(1) N(1) 114.5(4) yes
O(1) Cu(1) N(2) 141.2(4) yes
O(2) Cu(1) O(3) 101.6(4) yes
O(2) Cu(1) N(1) 155.5(5) yes
O(2) Cu(1) N(2) 100.4(5) yes
O(3) Cu(1) N(1) 93.0(4) yes
O(3) Cu(1) N(2) 115.1(5) yes
N(1) Cu(1) N(2) 90.8(5) yes
O(1) Cu(2) O(2) 45.3(4) yes
O(1) Cu(2) O(4) 99.8(4) yes
O(1) Cu(2) N(3) 154.5(5) yes
O(1) Cu(2) N(4) 103.1(4) yes
O(2) Cu(2) O(4) 92.1(4) yes
O(2) Cu(2) N(3) 113.4(5) yes
O(2) Cu(2) N(4) 143.9(4) yes
O(4) Cu(2) N(3) 94.1(4) yes
O(4) Cu(2) N(4) 113.5(5) yes
N(3) Cu(2) N(4) 90.6(5) yes
Cu(1) O(1) Cu(2) 114.2(4) yes
Cu(1) O(1) O(2) 63.5(5) yes
Cu(2) O(1) O(2) 69.7(5) yes
Cu(1) O(2) Cu(2) 116.0(5) yes
Cu(1) O(2) O(1) 70.8(6) yes
Cu(2) O(2) O(1) 65.1(5) yes
Cu(1) O(3) C(31) 125.9(10) yes
Cu(2) O(4) C(31) 133.4(11) yes
Cu(1) N(1) C(1) 110.8(9) yes
Cu(1) N(1) C(5) 112.3(10) yes
Cu(1) N(1) C(9) 109.0(9) yes
C(1) N(1) C(5) 107.7(11) yes
C(1) N(1) C(9) 108.0(12) yes
C(5) N(1) C(9) 108.9(12) yes
Cu(1) N(2) C(10) 114.2(10) yes
Cu(1) N(2) C(14) 113.2(10) yes
Cu(1) N(2) C(15) 102.0(10) yes
C(10) N(2) C(14) 106.7(13) yes
C(10) N(2) C(15) 111.3(14) yes
C(14) N(2) C(15) 109.3(13) yes
Cu(2) N(3) C(16) 114.1(11) yes
Cu(2) N(3) C(20) 112.8(9) yes
Cu(2) N(3) C(24) 106.8(9) yes
C(16) N(3) C(20) 106.2(13) yes
C(16) N(3) C(24) 107.9(12) yes
C(20) N(3) C(24) 108.9(13) yes
Cu(2) N(4) C(25) 115.3(9) yes
Cu(2) N(4) C(29) 108.0(10) yes
Cu(2) N(4) C(30) 104.2(9) yes
C(25) N(4) C(29) 110.4(12) yes
C(25) N(4) C(30) 110.0(12) yes
C(29) N(4) C(30) 108.6(11) yes
N(1) C(1) C(2) 114.8(14) yes
C(1) C(2) C(3) 115.8(17) yes
C(2) C(3) C(4) 106.1(14) yes
C(3) C(4) C(5) 108.7(15) yes
N(1) C(5) C(4) 109.1(14) yes
N(1) C(5) C(6) 110.6(14) yes
C(4) C(5) C(6) 109.9(15) yes
C(5) C(6) C(7) 104.2(16) yes
C(5) C(6) C(15) 116.0(16) yes
C(7) C(6) C(15) 108.4(16) yes
C(6) C(7) C(8) 106.6(15) yes
C(7) C(8) C(9) 108.4(15) yes
C(7) C(8) C(10) 110.5(16) yes
C(9) C(8) C(10) 114.6(15) yes
N(1) C(9) C(8) 113.1(13) yes
N(2) C(10) C(8) 111.9(16) yes
N(2) C(10) C(11) 110.6(15) yes
C(8) C(10) C(11) 115.1(16) yes
C(10) C(11) C(12) 114.0(15) yes
C(11) C(12) C(13) 108.5(14) yes
C(12) C(13) C(14) 110.0(16) yes
N(2) C(14) C(13) 112.5(15) yes
N(2) C(15) C(6) 115.7(15) yes
N(3) C(16) C(17) 114.6(15) yes
C(16) C(17) C(18) 114.4(17) yes
C(17) C(18) C(19) 113.9(17) yes
C(18) C(19) C(20) 107.2(15) yes
N(3) C(20) C(19) 109.6(14) yes
N(3) C(20) C(21) 110.6(13) yes
C(19) C(20) C(21) 111.5(14) yes
C(20) C(21) C(22) 106.1(14) yes
C(20) C(21) C(30) 117.4(14) yes
C(22) C(21) C(30) 109.3(14) yes
C(21) C(22) C(23) 107.8(14) yes
C(22) C(23) C(24) 111.8(15) yes
C(22) C(23) C(25) 105.6(14) yes
C(24) C(23) C(25) 113.4(15) yes
N(3) C(24) C(23) 114.3(13) yes
N(4) C(25) C(23) 110.2(14) yes
N(4) C(25) C(26) 111.2(15) yes
C(23) C(25) C(26) 112.3(15) yes
C(25) C(26) C(27) 106.8(14) yes
C(26) C(27) C(28) 111.6(16) yes
C(27) C(28) C(29) 111.8(15) yes
N(4) C(29) C(28) 111.4(12) yes
N(4) C(30) C(21) 113.5(12) yes
O(3) C(31) O(4) 123.1(15) yes
O(3) C(31) C(32) 118.7(14) yes
O(4) C(31) C(32) 117.9(15) yes
C(31) C(32) C(33) 122.9(15) yes
C(31) C(32) C(37) 121.3(17) yes
C(33) C(32) C(37) 115.6(16) yes
C(32) C(33) C(34) 121.5(16) yes
C(33) C(34) C(35) 117.7(18) yes
C(34) C(35) C(36) 120(2) yes
C(35) C(36) C(37) 122(2) yes
C(32) C(37) C(36) 121(2) yes
N(1) C(1) H(1) 108.1(17) no
N(1) C(1) H(2) 108.1(19) no
C(2) C(1) H(1) 108(2) no
C(2) C(1) H(2) 108.1(18) no
H(1) C(1) H(2) 109(2) no
C(1) C(2) H(3) 107.9(19) no
C(1) C(2) H(4) 108(2) no
C(3) C(2) H(3) 108(2) no
C(3) C(2) H(4) 107.9(19) no
H(3) C(2) H(4) 109(2) no
C(2) C(3) H(5) 110(2) no
C(2) C(3) H(6) 110(2) no
C(4) C(3) H(5) 110(2) no
C(4) C(3) H(6) 110(2) no
H(5) C(3) H(6) 109(2) no
C(3) C(4) H(7) 110(2) no
C(3) C(4) H(8) 109.7(19) no
C(5) C(4) H(7) 109.7(19) no
C(5) C(4) H(8) 110(2) no
H(7) C(4) H(8) 109(2) no
N(1) C(5) H(9) 109.1(19) no
C(4) C(5) H(9) 109.1(19) no
C(6) C(5) H(9) 109(2) no
C(5) C(6) H(10) 109(2) no
C(7) C(6) H(10) 109(2) no
C(15) C(6) H(10) 109(2) no
C(6) C(7) H(11) 110(2) no
C(6) C(7) H(12) 110(2) no
C(8) C(7) H(11) 110(2) no
C(8) C(7) H(12) 110(2) no
H(11) C(7) H(12) 109(2) no
C(7) C(8) H(13) 107.7(19) no
C(9) C(8) H(13) 107.7(19) no
C(10) C(8) H(13) 108(2) no
N(1) C(9) H(14) 108.6(18) no
N(1) C(9) H(15) 108.6(17) no
C(8) C(9) H(14) 108.6(18) no
C(8) C(9) H(15) 108.6(19) no
H(14) C(9) H(15) 109(2) no
N(2) C(10) H(16) 106(2) no
C(8) C(10) H(16) 106(2) no
C(11) C(10) H(16) 106(2) no
C(10) C(11) H(17) 108(2) no
C(10) C(11) H(18) 108(2) no
C(12) C(11) H(17) 108(2) no
C(12) C(11) H(18) 108(2) no
H(17) C(11) H(18) 109(2) no
C(11) C(12) H(19) 110(2) no
C(11) C(12) H(20) 110(2) no
C(13) C(12) H(19) 110(2) no
C(13) C(12) H(20) 110(2) no
H(19) C(12) H(20) 109(2) no
C(12) C(13) H(21) 109(2) no
C(12) C(13) H(22) 109(2) no
C(14) C(13) H(21) 109(2) no
C(14) C(13) H(22) 109.3(19) no
H(21) C(13) H(22) 109(2) no
N(2) C(14) H(23) 108.7(18) no
N(2) C(14) H(24) 108.7(18) no
C(13) C(14) H(23) 108.7(18) no
C(13) C(14) H(24) 108.7(19) no
H(23) C(14) H(24) 109(2) no
N(2) C(15) H(25) 108(2) no
N(2) C(15) H(26) 108(2) no
C(6) C(15) H(25) 108(2) no
C(6) C(15) H(26) 108(2) no
H(25) C(15) H(26) 109(2) no
N(3) C(16) H(27) 108(2) no
N(3) C(16) H(28) 108.2(18) no
C(17) C(16) H(27) 108(2) no
C(17) C(16) H(28) 108(2) no
H(27) C(16) H(28) 109(2) no
C(16) C(17) H(29) 108(2) no
C(16) C(17) H(30) 108(2) no
C(18) C(17) H(29) 108(2) no
C(18) C(17) H(30) 108(2) no
H(29) C(17) H(30) 109(2) no
C(17) C(18) H(31) 108(2) no
C(17) C(18) H(32) 108(2) no
C(19) C(18) H(31) 108(2) no
C(19) C(18) H(32) 108(2) no
H(31) C(18) H(32) 109(2) no
C(18) C(19) H(33) 110(2) no
C(18) C(19) H(34) 110.0(19) no
C(20) C(19) H(33) 110.0(18) no
C(20) C(19) H(34) 110.0(19) no
H(33) C(19) H(34) 109(2) no
N(3) C(20) H(35) 108.4(17) no
C(19) C(20) H(35) 108.4(18) no
C(21) C(20) H(35) 108.4(19) no
C(20) C(21) H(36) 107.9(18) no
C(22) C(21) H(36) 107.9(19) no
C(30) C(21) H(36) 107.9(19) no
C(21) C(22) H(37) 109.9(19) no
C(21) C(22) H(38) 110(2) no
C(23) C(22) H(37) 110(2) no
C(23) C(22) H(38) 109.9(19) no
H(37) C(22) H(38) 109(2) no
C(22) C(23) H(39) 109(2) no
C(24) C(23) H(39) 109(2) no
C(25) C(23) H(39) 109(2) no
N(3) C(24) H(40) 108.2(18) no
N(3) C(24) H(41) 108.2(17) no
C(23) C(24) H(40) 108.2(18) no
C(23) C(24) H(41) 108.2(18) no
H(40) C(24) H(41) 109(2) no
N(4) C(25) H(42) 107.7(18) no
C(23) C(25) H(42) 107.7(19) no
C(26) C(25) H(42) 108(2) no
C(25) C(26) H(43) 110(2) no
C(25) C(26) H(44) 110.1(19) no
C(27) C(26) H(43) 110(2) no
C(27) C(26) H(44) 110(2) no
H(43) C(26) H(44) 109(2) no
C(26) C(27) H(45) 109(2) no
C(26) C(27) H(46) 108.9(19) no
C(28) C(27) H(45) 109(2) no
C(28) C(27) H(46) 109(2) no
H(45) C(27) H(46) 109(2) no
C(27) C(28) H(47) 108.9(19) no
C(27) C(28) H(48) 108.9(19) no
C(29) C(28) H(47) 108.9(17) no
C(29) C(28) H(48) 108.9(18) no
H(47) C(28) H(48) 109(2) no
N(4) C(29) H(49) 109.0(17) no
N(4) C(29) H(50) 109.0(17) no
C(28) C(29) H(49) 109.0(18) no
C(28) C(29) H(50) 109.0(18) no
H(49) C(29) H(50) 109(2) no
N(4) C(30) H(51) 108.5(17) no
N(4) C(30) H(52) 108.5(17) no
C(21) C(30) H(51) 108.5(17) no
C(21) C(30) H(52) 108.5(17) no
H(51) C(30) H(52) 109.5(19) no
C(32) C(33) H(53) 119.3(17) no
C(34) C(33) H(53) 119.2(18) no
C(33) C(34) H(54) 121(2) no
C(35) C(34) H(54) 121(2) no
C(34) C(35) H(55) 120(2) no
C(36) C(35) H(55) 120(2) no
C(35) C(36) H(56) 119(2) no
C(37) C(36) H(56) 119(3) no
C(32) C(37) H(57) 119(2) no
C(36) C(37) H(57) 119(2) no

loop_
_geom_bond_atom_site_label_1
_geom_bond_atom_site_label_2
_geom_bond_distance
_geom_bond_publ_flag
Sb(1) F(1) 1.826(18) yes
Sb(1) F(2) 1.812(13) yes
Sb(1) F(3) 1.806(15) yes
Sb(1) F(4) 1.846(13) yes
Sb(1) F(5) 1.842(15) yes
Sb(1) F(6) 1.74(2) yes
Cu(1) O(1) 1.976(11) yes
Cu(1) O(2) 1.873(11) yes
Cu(1) O(3) 2.124(11) yes
Cu(1) N(1) 1.981(12) yes
Cu(1) N(2) 1.977(14) yes
Cu(2) O(1) 1.912(10) yes
Cu(2) O(2) 1.977(11) yes
Cu(2) O(4) 2.111(12) yes
Cu(2) N(3) 1.983(13) yes
Cu(2) N(4) 1.998(13) yes
O(1) O(2) 1.498(15) yes
O(3) C(31) 1.26(2) yes
O(4) C(31) 1.22(2) yes
N(1) C(1) 1.50(2) yes
N(1) C(5) 1.50(2) yes
N(1) C(9) 1.50(2) yes
N(2) C(10) 1.47(2) yes
N(2) C(14) 1.47(2) yes
N(2) C(15) 1.51(2) yes
N(3) C(16) 1.45(2) yes
N(3) C(20) 1.48(2) yes
N(3) C(24) 1.54(2) yes
N(4) C(25) 1.50(2) yes
N(4) C(29) 1.499(19) yes
N(4) C(30) 1.49(2) yes
C(1) C(2) 1.44(2) yes
C(2) C(3) 1.53(2) yes
C(3) C(4) 1.58(2) yes
C(4) C(5) 1.56(2) yes
C(5) C(6) 1.53(2) yes
C(6) C(7) 1.58(3) yes
C(6) C(15) 1.50(2) yes
C(7) C(8) 1.52(2) yes
C(8) C(9) 1.52(2) yes
C(8) C(10) 1.49(2) yes
C(10) C(11) 1.46(2) yes
C(11) C(12) 1.54(2) yes
C(12) C(13) 1.45(2) yes
C(13) C(14) 1.51(2) yes
C(16) C(17) 1.42(2) yes
C(17) C(18) 1.40(2) yes
C(18) C(19) 1.49(2) yes
C(19) C(20) 1.53(2) yes
C(20) C(21) 1.54(2) yes
C(21) C(22) 1.50(2) yes
C(21) C(30) 1.50(2) yes
C(22) C(23) 1.54(2) yes
C(23) C(24) 1.47(2) yes
C(23) C(25) 1.56(2) yes
C(25) C(26) 1.48(2) yes
C(26) C(27) 1.59(2) yes
C(27) C(28) 1.42(2) yes
C(28) C(29) 1.47(2) yes
C(31) C(32) 1.50(2) yes
C(32) C(33) 1.36(2) yes
C(32) C(37) 1.38(2) yes
C(33) C(34) 1.36(2) yes
C(34) C(35) 1.37(3) yes
C(35) C(36) 1.29(3) yes
C(36) C(37) 1.30(3) yes
C(1) H(1) 0.95(2) no
C(1) H(2) 0.95(2) no
C(2) H(3) 0.95(2) no
C(2) H(4) 0.95(2) no
C(3) H(5) 0.95(2) no
C(3) H(6) 0.95(2) no
C(4) H(7) 0.95(2) no
C(4) H(8) 0.95(2) no
C(5) H(9) 0.95(2) no
C(6) H(10) 0.95(3) no
C(7) H(11) 0.95(2) no
C(7) H(12) 0.95(2) no
C(8) H(13) 0.95(2) no
C(9) H(14) 0.95(2) no
C(9) H(15) 0.95(2) no
C(10) H(16) 0.95(2) no
C(11) H(17) 0.95(2) no
C(11) H(18) 0.95(2) no
C(12) H(19) 0.95(2) no
C(12) H(20) 0.95(2) no
C(13) H(21) 0.95(2) no
C(13) H(22) 0.95(3) no
C(14) H(23) 0.95(2) no
C(14) H(24) 0.95(2) no
C(15) H(25) 0.95(2) no
C(15) H(26) 0.95(2) no
C(16) H(27) 0.95(2) no
C(16) H(28) 0.95(2) no
C(17) H(29) 0.95(2) no
C(17) H(30) 0.95(2) no
C(18) H(31) 0.95(2) no
C(18) H(32) 0.95(2) no
C(19) H(33) 0.95(2) no
C(19) H(34) 0.95(2) no
C(20) H(35) 0.95(2) no
C(21) H(36) 0.95(2) no
C(22) H(37) 0.95(2) no
C(22) H(38) 0.95(2) no
C(23) H(39) 0.95(2) no
C(24) H(40) 0.95(2) no
C(24) H(41) 0.95(2) no
C(25) H(42) 0.95(2) no
C(26) H(43) 0.95(2) no
C(26) H(44) 0.95(2) no
C(27) H(45) 0.95(3) no
C(27) H(46) 0.95(2) no
C(28) H(47) 0.95(2) no
C(28) H(48) 0.95(2) no
C(29) H(49) 0.95(2) no
C(29) H(50) 0.95(2) no
C(30) H(51) 0.95(2) no
C(30) H(52) 0.95(2) no
C(33) H(53) 0.95(2) no
C(34) H(54) 0.95(2) no
C(35) H(55) 0.95(3) no
C(36) H(56) 0.95(3) no
C(37) H(57) 0.95(3) no

loop_
_geom_contact_atom_site_label_1
_geom_contact_atom_site_label_2
_geom_contact_distance
_geom_contact_site_symmetry_2
F(1) C(22) 3.46(2) 3_645
F(1) C(33) 3.54(2) 4_665
F(1) C(34) 3.17(2) 4_665
F(2) C(8) 3.56(2) 4_665
F(2) C(9) 3.38(2) 4_665
F(2) C(22) 3.27(2) 1_655
F(2) C(35) 3.57(2) 2_565
F(3) C(14) 3.56(2) .
F(3) C(15) 3.60(2) .
F(3) C(35) 3.48(2) 2_565
F(3) C(36) 3.34(2) 2_565
F(4) C(2) 3.31(2) 2_555
F(4) C(6) 3.50(2) .
F(4) C(15) 3.32(2) .
F(5) C(11) 3.57(2) 4_665
F(5) C(16) 3.57(2) 3_645
F(6) C(3) 3.52(2) 2_555
C(2) F(4) 3.31(2) 2_455
C(3) F(6) 3.52(2) 2_455
C(6) F(4) 3.50(2) .
C(8) F(2) 3.56(2) 4_664
C(9) F(2) 3.38(2) 4_664
C(11) F(5) 3.57(2) 4_664
C(14) F(3) 3.56(2) .
C(15) F(3) 3.60(2) .
C(15) F(4) 3.32(2) .
C(16) F(5) 3.57(2) 3_655
C(22) F(1) 3.46(2) 3_655
C(22) F(2) 3.27(2) 1_455
C(30) C(33) 3.55(2) 4_565
C(33) F(1) 3.54(2) 4_664
C(33) C(30) 3.55(2) 4_564
C(34) F(1) 3.17(2) 4_664
C(35) F(2) 3.57(2) 2_465
C(35) F(3) 3.48(2) 2_465
C(36) F(3) 3.34(2) 2_465
Sb(1) H(25) 3.536(19) .
F(1) H(2) 2.96(3) 2_555
F(1) H(17) 3.48(3) 4_665
F(1) H(35) 3.20(2) 3_645
F(1) H(38) 2.59(2) 3_645
F(1) H(40) 2.82(3) 3_645
F(1) H(51) 3.48(2) 1_655
F(1) H(53) 3.19(2) 4_665
F(1) H(54) 2.54(2) 4_665
F(2) H(13) 2.90(2) 4_665
F(2) H(14) 3.25(2) 4_665
F(2) H(15) 2.92(2) 4_665
F(2) H(17) 3.29(2) 4_665
F(2) H(36) 3.59(2) 1_655
F(2) H(37) 2.36(2) 1_655
F(2) H(42) 3.51(2) 1_655
F(2) H(51) 3.09(2) 1_655
F(2) H(53) 3.33(2) 4_665
F(2) H(55) 2.72(2) 2_565
F(3) H(23) 2.75(2) .
F(3) H(25) 2.70(2) .
F(3) H(55) 2.91(2) 2_565
F(3) H(56) 2.63(2) 2_565
F(4) H(2) 3.14(2) 2_555
F(4) H(4) 2.49(2) 2_555
F(4) H(6) 3.51(2) 2_555
F(4) H(10) 2.95(2) .
F(4) H(11) 3.43(2) .
F(4) H(25) 2.56(2) .
F(4) H(26) 3.59(2) .
F(4) H(28) 3.07(2) 3_645
F(4) H(32) 3.21(2) 3_645
F(4) H(35) 2.92(2) 3_645
F(5) H(13) 3.19(2) 4_665
F(5) H(17) 2.64(2) 4_665
F(5) H(28) 2.69(2) 3_645
F(5) H(40) 2.70(2) 3_645
F(6) H(2) 3.48(2) 2_555
F(6) H(4) 3.56(2) 2_555
F(6) H(6) 2.64(2) 2_555
F(6) H(37) 3.49(2) 1_655
F(6) H(42) 2.73(3) 1_655
F(6) H(45) 3.46(2) 1_655
F(6) H(50) 3.24(3) 1_655
F(6) H(51) 3.36(3) 1_655
O(3) H(36) 3.152(19) 4_564
C(1) H(35) 3.39(2) 4_564
C(1) H(36) 3.27(2) 4_564
C(1) H(38) 3.42(2) 4_564
C(2) H(10) 3.58(2) 2_455
C(2) H(11) 3.30(2) 2_455
C(2) H(12) 3.59(2) 2_455
C(3) H(11) 3.08(2) 2_455
C(5) H(47) 3.38(2) 2_555
C(5) H(50) 3.54(2) 2_555
C(6) H(4) 3.40(2) 2_555
C(6) H(47) 3.31(2) 2_555
C(7) H(4) 3.24(2) 2_555
C(7) H(5) 3.16(2) 2_555
C(9) H(36) 3.40(2) 4_564
C(9) H(37) 3.60(2) 4_564
C(9) H(38) 3.52(2) 4_564
C(12) H(39) 3.42(2) 2_565
C(12) H(40) 3.55(2) 2_565
C(12) H(41) 3.24(2) 2_565
C(12) H(57) 3.20(3) 2_565
C(18) H(8) 3.30(2) 3_655
C(18) H(46) 3.09(2) 4_565
C(18) H(47) 3.37(2) 4_565
C(19) H(1) 3.54(2) 4_565
C(19) H(46) 3.06(2) 4_565
C(20) H(1) 3.32(2) 4_565
C(21) H(1) 3.22(2) 4_565
C(21) H(15) 3.48(2) 4_565
C(21) H(53) 3.36(2) 4_565
C(22) H(2) 3.57(2) 4_565
C(22) H(14) 3.38(2) 4_565
C(22) H(15) 3.50(2) 4_565
C(22) H(54) 3.53(2) 2_465
C(22) H(55) 3.34(3) 2_465
C(23) H(20) 3.24(2) 2_465
C(24) H(19) 3.52(2) 2_465
C(24) H(20) 3.24(2) 2_465
C(26) H(20) 3.46(2) 2_465
C(27) H(31) 3.26(2) 4_564
C(27) H(34) 3.24(2) 4_564
C(28) H(9) 3.49(2) 2_455
C(28) H(10) 3.54(2) 2_455
C(28) H(34) 3.14(2) 4_564
C(29) H(9) 3.30(2) 2_455
C(30) H(53) 3.13(2) 4_565
C(30) H(54) 3.48(2) 4_565
C(33) H(36) 3.39(2) 4_564
C(33) H(39) 3.58(2) 2_565
C(33) H(51) 3.10(2) 4_564
C(33) H(52) 3.25(2) 4_564
C(34) H(37) 3.53(2) 2_565
C(34) H(38) 3.22(2) 2_565
C(34) H(39) 3.27(2) 2_565
C(34) H(51) 3.21(2) 4_564
C(34) H(52) 3.41(2) 4_564
C(35) H(37) 3.12(3) 2_565
C(35) H(38) 3.45(3) 2_565
C(35) H(39) 3.31(3) 2_565
C(36) H(19) 3.44(3) 2_465
C(36) H(23) 3.52(3) 2_465
C(37) H(19) 3.10(3) 2_465
H(1) C(19) 3.54(2) 4_564
H(1) C(20) 3.32(2) 4_564
H(1) C(21) 3.22(2) 4_564
H(1) H(34) 2.92(2) 4_564
H(1) H(35) 2.87(2) 4_564
H(1) H(36) 2.52(2) 4_564
H(1) H(38) 3.22(2) 4_564
H(2) F(1) 2.96(3) 2_455
H(2) F(4) 3.14(2) 2_455
H(2) F(6) 3.48(2) 2_455
H(2) C(22) 3.57(2) 4_564
H(2) H(35) 3.09(2) 4_564
H(2) H(36) 3.29(2) 4_564
H(2) H(38) 2.80(2) 4_564
H(3) H(11) 3.53(2) 2_455
H(3) H(12) 3.40(2) 2_455
H(4) F(4) 2.49(2) 2_455
H(4) F(6) 3.56(2) 2_455
H(4) C(6) 3.40(2) 2_455
H(4) C(7) 3.24(2) 2_455
H(4) H(10) 2.75(2) 2_455
H(4) H(11) 2.77(2) 2_455
H(4) H(12) 3.22(2) 2_455
H(4) H(32) 3.59(2) 4_564
H(4) H(35) 3.50(2) 4_564
H(5) C(7) 3.16(2) 2_455
H(5) H(11) 2.53(2) 2_455
H(5) H(12) 2.94(2) 2_455
H(6) F(4) 3.51(2) 2_455
H(6) F(6) 2.64(2) 2_455
H(6) H(11) 3.14(2) 2_455
H(6) H(45) 2.93(2) 2_555
H(6) H(50) 3.46(2) 2_555
H(8) C(18) 3.30(2) 3_645
H(8) H(30) 3.47(2) 3_645
H(8) H(31) 2.88(2) 3_645
H(8) H(32) 2.88(2) 3_645
H(8) H(45) 3.10(2) 2_555
H(8) H(47) 3.00(2) 2_555
H(9) C(28) 3.49(2) 2_555
H(9) C(29) 3.30(2) 2_555
H(9) H(45) 3.52(2) 2_555
H(9) H(47) 2.91(2) 2_555
H(9) H(49) 3.43(2) 2_555
H(9) H(50) 2.63(2) 2_555
H(10) F(4) 2.95(2) .
H(10) C(2) 3.58(2) 2_555
H(10) C(28) 3.54(2) 2_555
H(10) H(4) 2.75(2) 2_555
H(10) H(32) 2.75(3) 3_645
H(10) H(47) 2.61(2) 2_555
H(11) F(4) 3.43(2) .
H(11) C(2) 3.30(2) 2_555
H(11) C(3) 3.08(2) 2_555
H(11) H(3) 3.53(2) 2_555
H(11) H(4) 2.77(2) 2_555
H(11) H(5) 2.53(2) 2_555
H(11) H(6) 3.14(2) 2_555
H(12) C(2) 3.59(2) 2_555
H(12) H(3) 3.40(2) 2_555
H(12) H(4) 3.22(2) 2_555
H(12) H(5) 2.94(2) 2_555
H(12) H(47) 3.42(2) 2_555
H(12) H(49) 3.11(2) 2_555
H(12) H(50) 3.39(2) 2_555
H(13) F(2) 2.90(2) 4_664
H(13) F(5) 3.19(2) 4_664
H(13) H(55) 3.51(3) 3_644
H(14) F(2) 3.25(2) 4_664
H(14) C(22) 3.38(2) 4_564
H(14) H(36) 3.40(2) 4_564
H(14) H(37) 3.11(2) 4_564
H(14) H(38) 2.90(2) 4_564
H(14) H(54) 3.13(2) 3_644
H(14) H(55) 3.07(2) 3_644
H(15) F(2) 2.92(2) 4_664
H(15) C(21) 3.48(2) 4_564
H(15) C(22) 3.50(2) 4_564
H(15) H(36) 2.70(2) 4_564
H(15) H(37) 3.18(2) 4_564
H(15) H(38) 3.34(2) 4_564
H(16) H(56) 3.47(3) 2_565
H(17) F(1) 3.48(3) 4_664
H(17) F(2) 3.29(2) 4_664
H(17) F(5) 2.64(2) 4_664
H(17) H(40) 2.92(2) 2_565
H(17) H(41) 3.49(2) 2_565
H(19) C(24) 3.52(2) 2_565
H(19) C(36) 3.44(3) 2_565
H(19) C(37) 3.10(3) 2_565
H(19) H(40) 3.41(2) 2_565
H(19) H(41) 2.85(2) 2_565
H(19) H(44) 3.56(2) 2_565
H(19) H(56) 3.08(3) 2_565
H(19) H(57) 2.30(3) 2_565
H(20) C(23) 3.24(2) 2_565
H(20) C(24) 3.24(2) 2_565
H(20) C(26) 3.46(2) 2_565
H(20) H(39) 2.56(2) 2_565
H(20) H(40) 3.15(2) 2_565
H(20) H(41) 2.84(2) 2_565
H(20) H(43) 2.87(2) 2_565
H(20) H(44) 3.35(2) 2_565
H(20) H(57) 3.46(3) 2_565
H(23) F(3) 2.75(2) .
H(23) C(36) 3.52(3) 2_565
H(23) H(56) 2.81(3) 2_565
H(25) Sb(1) 3.536(19) .
H(25) F(3) 2.70(2) .
H(25) F(4) 2.56(2) .
H(26) F(4) 3.59(2) .
H(28) F(4) 3.07(2) 3_655
H(28) F(5) 2.69(2) 3_655
H(30) H(8) 3.47(2) 3_655
H(31) C(27) 3.26(2) 4_565
H(31) H(8) 2.88(2) 3_655
H(31) H(45) 3.33(2) 4_565
H(31) H(46) 2.52(2) 4_565
H(31) H(47) 3.21(2) 4_565
H(32) F(4) 3.21(2) 3_655
H(32) H(4) 3.59(2) 4_565
H(32) H(8) 2.88(2) 3_655
H(32) H(10) 2.75(3) 3_655
H(32) H(46) 3.27(2) 4_565
H(32) H(47) 2.88(2) 4_565
H(33) H(46) 3.20(2) 4_565
H(34) C(27) 3.24(2) 4_565
H(34) C(28) 3.14(2) 4_565
H(34) H(1) 2.92(2) 4_565
H(34) H(46) 2.54(2) 4_565
H(34) H(47) 2.98(2) 4_565
H(34) H(48) 2.78(2) 4_565
H(35) F(1) 3.20(2) 3_655
H(35) F(4) 2.92(2) 3_655
H(35) C(1) 3.39(2) 4_565
H(35) H(1) 2.87(2) 4_565
H(35) H(2) 3.09(2) 4_565
H(35) H(4) 3.50(2) 4_565
H(36) F(2) 3.59(2) 1_455
H(36) O(3) 3.152(19) 4_565
H(36) C(1) 3.27(2) 4_565
H(36) C(9) 3.40(2) 4_565
H(36) C(33) 3.39(2) 4_565
H(36) H(1) 2.52(2) 4_565
H(36) H(2) 3.29(2) 4_565
H(36) H(14) 3.40(2) 4_565
H(36) H(15) 2.70(2) 4_565
H(36) H(53) 2.72(2) 4_565
H(37) F(2) 2.36(2) 1_455
H(37) F(6) 3.49(2) 1_455
H(37) C(9) 3.60(2) 4_565
H(37) C(34) 3.53(2) 2_465
H(37) C(35) 3.12(3) 2_465
H(37) H(14) 3.11(2) 4_565
H(37) H(15) 3.18(2) 4_565
H(37) H(54) 3.48(2) 2_465
H(37) H(55) 2.69(3) 2_465
H(38) F(1) 2.59(2) 3_655
H(38) C(1) 3.42(2) 4_565
H(38) C(9) 3.52(2) 4_565
H(38) C(34) 3.22(2) 2_465
H(38) C(35) 3.45(3) 2_465
H(38) H(1) 3.22(2) 4_565
H(38) H(2) 2.80(2) 4_565
H(38) H(14) 2.90(2) 4_565
H(38) H(15) 3.34(2) 4_565
H(38) H(54) 2.86(2) 2_465
H(38) H(55) 3.23(3) 2_465
H(39) C(12) 3.42(2) 2_465
H(39) C(33) 3.58(2) 2_465
H(39) C(34) 3.27(2) 2_465
H(39) C(35) 3.31(3) 2_465
H(39) H(20) 2.56(2) 2_465
H(39) H(54) 3.54(2) 2_465
H(39) H(55) 3.56(3) 2_465
H(40) F(1) 2.82(3) 3_655
H(40) F(5) 2.70(2) 3_655
H(40) C(12) 3.55(2) 2_465
H(40) H(17) 2.92(2) 2_465
H(40) H(19) 3.41(2) 2_465
H(40) H(20) 3.15(2) 2_465
H(41) C(12) 3.24(2) 2_465
H(41) H(17) 3.49(2) 2_465
H(41) H(19) 2.85(2) 2_465
H(41) H(20) 2.84(2) 2_465
H(42) F(2) 3.51(2) 1_455
H(42) F(6) 2.73(3) 1_455
H(43) H(20) 2.87(2) 2_465
H(44) H(19) 3.56(2) 2_465
H(44) H(20) 3.35(2) 2_465
H(45) F(6) 3.46(2) 1_455
H(45) H(6) 2.93(2) 2_455
H(45) H(8) 3.10(2) 2_455
H(45) H(9) 3.52(2) 2_455
H(45) H(31) 3.33(2) 4_564
H(46) C(18) 3.09(2) 4_564
H(46) C(19) 3.06(2) 4_564
H(46) H(31) 2.52(2) 4_564
H(46) H(32) 3.27(2) 4_564
H(46) H(33) 3.20(2) 4_564
H(46) H(34) 2.54(2) 4_564
H(47) C(5) 3.38(2) 2_455
H(47) C(6) 3.31(2) 2_455
H(47) C(18) 3.37(2) 4_564
H(47) H(8) 3.00(2) 2_455
H(47) H(9) 2.91(2) 2_455
H(47) H(10) 2.61(2) 2_455
H(47) H(12) 3.42(2) 2_455
H(47) H(31) 3.21(2) 4_564
H(47) H(32) 2.88(2) 4_564
H(47) H(34) 2.98(2) 4_564
H(48) H(34) 2.78(2) 4_564
H(49) H(9) 3.43(2) 2_455
H(49) H(12) 3.11(2) 2_455
H(50) F(6) 3.24(3) 1_455
H(50) C(5) 3.54(2) 2_455
H(50) H(6) 3.46(2) 2_455
H(50) H(9) 2.63(2) 2_455
H(50) H(12) 3.39(2) 2_455
H(50) H(54) 3.40(2) 4_565
H(51) F(1) 3.48(2) 1_455
H(51) F(2) 3.09(2) 1_455
H(51) F(6) 3.36(3) 1_455
H(51) C(33) 3.10(2) 4_565
H(51) C(34) 3.21(2) 4_565
H(51) H(53) 2.61(2) 4_565
H(51) H(54) 2.80(2) 4_565
H(52) C(33) 3.25(2) 4_565
H(52) C(34) 3.41(2) 4_565
H(52) H(53) 3.06(2) 4_565
H(52) H(54) 3.30(2) 4_565
H(53) F(1) 3.19(2) 4_664
H(53) F(2) 3.33(2) 4_664
H(53) C(21) 3.36(2) 4_564
H(53) C(30) 3.13(2) 4_564
H(53) H(36) 2.72(2) 4_564
H(53) H(51) 2.61(2) 4_564
H(53) H(52) 3.06(2) 4_564
H(54) F(1) 2.54(2) 4_664
H(54) C(22) 3.53(2) 2_565
H(54) C(30) 3.48(2) 4_564
H(54) H(14) 3.13(2) 3_654
H(54) H(37) 3.48(2) 2_565
H(54) H(38) 2.86(2) 2_565
H(54) H(39) 3.54(2) 2_565
H(54) H(50) 3.40(2) 4_564
H(54) H(51) 2.80(2) 4_564
H(54) H(52) 3.30(2) 4_564
H(55) F(2) 2.72(2) 2_465
H(55) F(3) 2.91(2) 2_465
H(55) C(22) 3.34(3) 2_565
H(55) H(13) 3.51(3) 3_654
H(55) H(14) 3.07(2) 3_654
H(55) H(37) 2.69(3) 2_565
H(55) H(38) 3.23(3) 2_565
H(55) H(39) 3.56(3) 2_565
H(56) F(3) 2.63(2) 2_465
H(56) H(16) 3.47(3) 2_465
H(56) H(19) 3.08(3) 2_465
H(56) H(23) 2.81(3) 2_465
H(57) C(12) 3.20(3) 2_465
H(57) H(19) 2.30(3) 2_465
H(57) H(20) 3.46(3) 2_465

loop_
_geom_torsion_atom_site_label_1
_geom_torsion_atom_site_label_2
_geom_torsion_atom_site_label_3
_geom_torsion_atom_site_label_4
_geom_torsion
O(1) Cu(1) O(2) Cu(2) -48.2(5)
O(2) Cu(1) O(1) Cu(2) 49.5(5)
O(1) Cu(1) O(3) C(31) 58.3(13)
O(3) Cu(1) O(1) Cu(2) -53.4(5)
O(3) Cu(1) O(1) O(2) -102.9(6)
O(1) Cu(1) N(1) C(1) 35.1(10)
O(1) Cu(1) N(1) C(5) -85.3(11)
O(1) Cu(1) N(1) C(9) 153.9(9)
N(1) Cu(1) O(1) Cu(2) -148.3(5)
N(1) Cu(1) O(1) O(2) 162.2(6)
O(1) Cu(1) N(2) C(10) -170.6(10)
O(1) Cu(1) N(2) C(14) -48.2(14)
O(1) Cu(1) N(2) C(15) 69.2(12)
N(2) Cu(1) O(1) Cu(2) 85.4(8)
N(2) Cu(1) O(1) O(2) 35.9(9)
O(2) Cu(1) O(3) C(31) 12.9(14)
O(3) Cu(1) O(2) Cu(2) 35.2(6)
O(3) Cu(1) O(2) O(1) 83.4(6)
O(2) Cu(1) N(1) C(1) 66.9(16)
O(2) Cu(1) N(1) C(5) -53.6(18)
O(2) Cu(1) N(1) C(9) -174.4(11)
N(1) Cu(1) O(2) Cu(2) -90.2(13)
N(1) Cu(1) O(2) O(1) -42.0(15)
O(2) Cu(1) N(2) C(10) -145.4(11)
O(2) Cu(1) N(2) C(14) -22.9(11)
O(2) Cu(1) N(2) C(15) 94.4(10)
N(2) Cu(1) O(2) Cu(2) 153.8(6)
N(2) Cu(1) O(2) O(1) -158.0(6)
O(3) Cu(1) N(1) C(1) -60.0(9)
O(3) Cu(1) N(1) C(5) 179.5(9)
O(3) Cu(1) N(1) C(9) 58.7(10)
N(1) Cu(1) O(3) C(31) 173.1(14)
O(3) Cu(1) N(2) C(10) -37.2(13)
O(3) Cu(1) N(2) C(14) 85.2(11)
O(3) Cu(1) N(2) C(15) -157.4(9)
N(2) Cu(1) O(3) C(31) -94.5(14)
N(1) Cu(1) N(2) C(10) 56.5(12)
N(1) Cu(1) N(2) C(14) 179.0(10)
N(1) Cu(1) N(2) C(15) -63.7(10)
N(2) Cu(1) N(1) C(1) -175.2(9)
N(2) Cu(1) N(1) C(5) 64.3(11)
N(2) Cu(1) N(1) C(9) -56.5(10)
O(1) Cu(2) O(2) Cu(1) 50.9(5)
O(2) Cu(2) O(1) Cu(1) -46.5(5)
O(1) Cu(2) O(4) C(31) -1.6(16)
O(4) Cu(2) O(1) Cu(1) 36.6(6)
O(4) Cu(2) O(1) O(2) 83.1(6)
O(1) Cu(2) N(3) C(16) 60.6(17)
O(1) Cu(2) N(3) C(20) -60.6(18)
O(1) Cu(2) N(3) C(24) 179.8(8)
N(3) Cu(2) O(1) Cu(1) -85.4(12)
N(3) Cu(2) O(1) O(2) -39.0(13)
O(1) Cu(2) N(4) C(25) -144.2(10)
O(1) Cu(2) N(4) C(29) -20.2(9)
O(1) Cu(2) N(4) C(30) 95.1(8)
N(4) Cu(2) O(1) Cu(1) 153.8(5)
N(4) Cu(2) O(1) O(2) -159.8(6)
O(2) Cu(2) O(4) C(31) 43.3(16)
O(4) Cu(2) O(2) Cu(1) -50.8(6)
O(4) Cu(2) O(2) O(1) -101.8(6)
O(2) Cu(2) N(3) C(16) 31.5(12)
O(2) Cu(2) N(3) C(20) -89.8(11)
O(2) Cu(2) N(3) C(24) 150.7(9)
N(3) Cu(2) O(2) Cu(1) -146.2(5)
N(3) Cu(2) O(2) O(1) 162.8(6)
O(2) Cu(2) N(4) C(25) -168.8(9)
O(2) Cu(2) N(4) C(29) -44.8(13)
O(2) Cu(2) N(4) C(30) 70.5(11)
N(4) Cu(2) O(2) Cu(1) 85.8(9)
N(4) Cu(2) O(2) O(1) 34.9(10)
O(4) Cu(2) N(3) C(16) -62.5(11)
O(4) Cu(2) N(3) C(20) 176.2(11)
O(4) Cu(2) N(3) C(24) 56.6(10)
N(3) Cu(2) O(4) C(31) 157.0(16)
O(4) Cu(2) N(4) C(25) -37.2(11)
O(4) Cu(2) N(4) C(29) 86.7(9)
O(4) Cu(2) N(4) C(30) -157.9(8)
N(4) Cu(2) O(4) C(31) -110.5(16)
N(3) Cu(2) N(4) C(25) 57.5(10)
N(3) Cu(2) N(4) C(29) -178.5(9)
N(3) Cu(2) N(4) C(30) -63.1(9)
N(4) Cu(2) N(3) C(16) -176.2(11)
N(4) Cu(2) N(3) C(20) 62.6(11)
N(4) Cu(2) N(3) C(24) -57.0(9)
Cu(1) O(1) O(2) Cu(2) 132.3(4)
Cu(2) O(1) O(2) Cu(1) -132.3(4)
Cu(1) O(3) C(31) O(4) -32(2)
Cu(1) O(3) C(31) C(32) 141.7(12)
Cu(2) O(4) C(31) O(3) -2(2)
Cu(2) O(4) C(31) C(32) -175.4(11)
Cu(1) N(1) C(1) C(2) -67.4(15)
Cu(1) N(1) C(5) C(4) 60.6(15)
Cu(1) N(1) C(5) C(6) -60.4(16)
Cu(1) N(1) C(9) C(8) 67.4(15)
C(1) N(1) C(5) C(4) -61.7(16)
C(1) N(1) C(5) C(6) 177.3(14)
C(5) N(1) C(1) C(2) 55.9(18)
C(1) N(1) C(9) C(8) -172.2(13)
C(9) N(1) C(1) C(2) 173.3(14)
C(5) N(1) C(9) C(8) -55.5(17)
C(9) N(1) C(5) C(4) -178.5(13)
C(9) N(1) C(5) C(6) 60.5(17)
Cu(1) N(2) C(10) C(8) -62.7(17)
Cu(1) N(2) C(10) C(11) 67.1(17)
Cu(1) N(2) C(14) C(13) -64.5(17)
Cu(1) N(2) C(15) C(6) 72.4(16)
C(10) N(2) C(14) C(13) 62.0(19)
C(14) N(2) C(10) C(8) 171.4(14)
C(14) N(2) C(10) C(11) -58.9(18)
C(10) N(2) C(15) C(6) -50(2)
C(15) N(2) C(10) C(8) 52.2(19)
C(15) N(2) C(10) C(11) -178.1(15)
C(14) N(2) C(15) C(6) -167.5(15)
C(15) N(2) C(14) C(13) -177.5(15)
Cu(2) N(3) C(16) C(17) -66.8(18)
Cu(2) N(3) C(20) C(19) 63.0(15)
Cu(2) N(3) C(20) C(21) -60.3(15)
Cu(2) N(3) C(24) C(23) 71.9(15)
C(16) N(3) C(20) C(19) -62.6(16)
C(16) N(3) C(20) C(21) 174.1(13)
C(20) N(3) C(16) C(17) 58.0(19)
C(16) N(3) C(24) C(23) -165.0(15)
C(24) N(3) C(16) C(17) 174.7(15)
C(20) N(3) C(24) C(23) -50.2(18)
C(24) N(3) C(20) C(19) -178.6(12)
C(24) N(3) C(20) C(21) 58.1(16)
Cu(2) N(4) C(25) C(23) -60.9(15)
Cu(2) N(4) C(25) C(26) 64.3(16)
Cu(2) N(4) C(29) C(28) -71.3(15)
Cu(2) N(4) C(30) C(21) 70.9(14)
C(25) N(4) C(29) C(28) 55.6(18)
C(29) N(4) C(25) C(23) 176.5(13)
C(29) N(4) C(25) C(26) -58.4(18)
C(25) N(4) C(30) C(21) -53.3(18)
C(30) N(4) C(25) C(23) 56.6(17)
C(30) N(4) C(25) C(26) -178.2(14)
C(29) N(4) C(30) C(21) -174.2(14)
C(30) N(4) C(29) C(28) 176.3(14)
N(1) C(1) C(2) C(3) -53(2)
C(1) C(2) C(3) C(4) 51(2)
C(2) C(3) C(4) C(5) -56.4(18)
C(3) C(4) C(5) N(1) 65.4(17)
C(3) C(4) C(5) C(6) -173.3(15)
N(1) C(5) C(6) C(7) -66.0(18)
N(1) C(5) C(6) C(15) 53(2)
C(4) C(5) C(6) C(7) 173.5(14)
C(4) C(5) C(6) C(15) -67(2)
C(5) C(6) C(7) C(8) 66.6(19)
C(5) C(6) C(15) N(2) -64(2)
C(7) C(6) C(15) N(2) 53(2)
C(15) C(6) C(7) C(8) -58(2)
C(6) C(7) C(8) C(9) -63.0(19)
C(6) C(7) C(8) C(10) 63.4(19)
C(7) C(8) C(9) N(1) 58.4(19)
C(7) C(8) C(10) N(2) -62.0(19)
C(7) C(8) C(10) C(11) 170.6(16)
C(9) C(8) C(10) N(2) 61(2)
C(9) C(8) C(10) C(11) -67(2)
C(10) C(8) C(9) N(1) -66(2)
N(2) C(10) C(11) C(12) 57(2)
C(8) C(10) C(11) C(12) -175.1(15)
C(10) C(11) C(12) C(13) -53(2)
C(11) C(12) C(13) C(14) 53(2)
C(12) C(13) C(14) N(2) -61(2)
N(3) C(16) C(17) C(18) -52(2)
C(16) C(17) C(18) C(19) 48(2)
C(17) C(18) C(19) C(20) -52(2)
C(18) C(19) C(20) N(3) 60.2(17)
C(18) C(19) C(20) C(21) -177.1(14)
N(3) C(20) C(21) C(22) -67.7(17)
N(3) C(20) C(21) C(30) 54.7(18)
C(19) C(20) C(21) C(22) 170.1(13)
C(19) C(20) C(21) C(30) -67.5(17)
C(20) C(21) C(22) C(23) 64.4(16)
C(20) C(21) C(30) N(4) -63.9(19)
C(22) C(21) C(30) N(4) 56.9(19)
C(30) C(21) C(22) C(23) -63.0(17)
C(21) C(22) C(23) C(24) -58.0(19)
C(21) C(22) C(23) C(25) 65.8(17)
C(22) C(23) C(24) N(3) 50.3(19)
C(22) C(23) C(25) N(4) -63.2(17)
C(22) C(23) C(25) C(26) 172.3(15)
C(24) C(23) C(25) N(4) 59.6(19)
C(24) C(23) C(25) C(26) -65(2)
C(25) C(23) C(24) N(3) -68.9(19)
N(4) C(25) C(26) C(27) 57(2)
C(23) C(25) C(26) C(27) -178.9(16)
C(25) C(26) C(27) C(28) -58(2)
C(26) C(27) C(28) C(29) 58(2)
C(27) C(28) C(29) N(4) -57(2)
O(3) C(31) C(32) C(33) 5(2)
O(3) C(31) C(32) C(37) 178.9(18)
O(4) C(31) C(32) C(33) 179.0(17)
O(4) C(31) C(32) C(37) -7(2)
C(31) C(32) C(33) C(34) 176.9(17)
C(31) C(32) C(37) C(36) 171(2)
C(33) C(32) C(37) C(36) -14(3)
C(37) C(32) C(33) C(34) 3(2)
C(32) C(33) C(34) C(35) 6(3)
C(33) C(34) C(35) C(36) -3(3)
C(34) C(35) C(36) C(37) -9(4)
C(35) C(36) C(37) C(32) 18(4)
